data_4132495
loop_
_publ_author_name
'Zhang, Xin'
'Frey, Brandon L.'
'Chen, Yu-Sheng'
'Zhang, Jian'

_publ_section_title
;
 Topology-Guided Stepwise Insertion of Three Secondary Linkers in
 Zirconium Metal-Organic Frameworks.
;
_journal_issue 24
_journal_name_full 'Journal of the American Chemical Society'
_journal_page_first 7710
_journal_page_last 7715
_journal_paper_doi 10.1021/jacs.8b04277
_journal_volume 140
_journal_year 2018
_chemical_formula_moiety 'C63 H34 O16 Zr3'
_chemical_formula_sum 'C63 H34 O16 Zr3'
_chemical_formula_weight 1320.56
_space_group_crystal_system orthorhombic
_space_group_IT_number 65
_space_group_name_Hall '-C 2 2'
_space_group_name_H-M_alt 'C m m m'
_atom_sites_solution_hydrogens geom
_atom_sites_solution_primary direct
_atom_sites_solution_secondary difmap
_audit_creation_date 2017-07-26
_audit_creation_method
;
Olex2 1.2
(compiled 2017.07.20 svn.r3457 for OlexSys, GUI svn.r5370)
;
_cell_angle_alpha 90.00
_cell_angle_beta 90.00
_cell_angle_gamma 90.00
_cell_formula_units_Z 4
_cell_length_a 23.2646(12)
_cell_length_b 32.3320(16)
_cell_length_c 21.5466(10)
_cell_measurement_reflns_used 9067
_cell_measurement_temperature 120(2)
_cell_measurement_theta_max 24.842
_cell_measurement_theta_min 4.395
_cell_volume 16207.2(14)
_computing_molecular_graphics 'Olex2 (Dolomanov et al., 2009)'
_computing_publication_material 'Olex2 (Dolomanov et al., 2009)'
_computing_structure_refinement 'XL (Sheldrick, 2008)'
_computing_structure_solution 'SHELXS-97 (Sheldrick, 1990)'
_diffrn_ambient_temperature 120
_diffrn_measured_fraction_theta_full 0.971
_diffrn_measured_fraction_theta_max 0.971
_diffrn_measurement_device_type 'Bruker APEX-II CCD'
_diffrn_measurement_method '\f and \w scans'
_diffrn_radiation_monochromator graphite
_diffrn_radiation_type synchrotron
_diffrn_radiation_wavelength 0.41325
_diffrn_reflns_av_R_equivalents 0.1169
_diffrn_reflns_av_unetI/netI 0.0517
_diffrn_reflns_limit_h_max 26
_diffrn_reflns_limit_h_min -26
_diffrn_reflns_limit_k_max 36
_diffrn_reflns_limit_k_min -36
_diffrn_reflns_limit_l_max 23
_diffrn_reflns_limit_l_min -22
_diffrn_reflns_number 141251
_diffrn_reflns_theta_full 13.45
_diffrn_reflns_theta_max 13.45
_diffrn_reflns_theta_min 0.63
_diffrn_source synchrotron
_exptl_absorpt_coefficient_mu 0.291
_exptl_crystal_colour 'light yellow'
_exptl_crystal_density_diffrn 0.541
_exptl_crystal_density_method 'not measured'
_exptl_crystal_description block
_exptl_crystal_F_000 13530
_exptl_crystal_size_max 0.5
_exptl_crystal_size_mid 0.3
_exptl_crystal_size_min 0.2
_refine_diff_density_max 3.567
_refine_diff_density_min -0.570
_refine_diff_density_rms 0.186
_refine_ls_extinction_coef 0.0123(12)
_refine_ls_extinction_expression Fc^*^=kFc[1+0.001xFc^2^\l^3^/sin(2\q)]^-1/4^
_refine_ls_extinction_method SHELXL
_refine_ls_goodness_of_fit_ref 1.141
_refine_ls_hydrogen_treatment constr
_refine_ls_matrix_type full
_refine_ls_number_parameters 223
_refine_ls_number_reflns 6363
_refine_ls_number_restraints 119
_refine_ls_restrained_S_all 1.141
_refine_ls_R_factor_all 0.0866
_refine_ls_R_factor_gt 0.0767
_refine_ls_shift/su_max 0.001
_refine_ls_shift/su_mean 0.000
_refine_ls_structure_factor_coef Fsqd
_refine_ls_weighting_details 'calc w=1/[\s^2^(Fo^2^)+(0.1653P)^2^+67.7446P] where P=(Fo^2^+2Fc^2^)/3'
_refine_ls_weighting_scheme calc
_refine_ls_wR_factor_gt 0.2490
_refine_ls_wR_factor_ref 0.2640
_reflns_number_gt 5471
_reflns_number_total 6363
_reflns_threshold_expression >2sigma(I)
_cod_data_source_file ja8b04277_si_008.cif
_cod_data_source_block NPF-300-4
_cod_database_code 4132495
_olex2_refinement_description
;
1. Fixed Uiso
 At 1.2 times of:
  All C(H) groups
 At 1.5 times of:
  All C(H,H,H) groups
2. Restrained distances
 C27-C26
 1.46 with sigma of 0.02
 C22-C21 = C23-C22 = C24-C23 = C26-C25
 1.38 with sigma of 0.02
 C16-C15 = C17-C16 = C18-C17
 1.38 with sigma of 0.02
3. Restrained planarity
 C24, C25, C26, C27
 with sigma of 0.1
4. Rigid bond restraints
 C26, C25, C24, C23, C22, C21, C20, O4
 with sigma for 1-2 distances of 0.01 and sigma for 1-3 distances of 0.01
 O3, C14, C15, C16, C17, C18, C19
 with sigma for 1-2 distances of 0.01 and sigma for 1-3 distances of 0.01
 O4, C20, C21, C22, C23, C24, C25, C26, C27
 with sigma for 1-2 distances of 0.01 and sigma for 1-3 distances of 0.01
5. Uiso/Uaniso restraints and constraints
C26 \\sim C25 \\sim C24 \\sim C23 \\sim C22 \\sim C21 \\sim C20 \\sim O4:
within 1.7A with sigma of 0.04 and sigma for terminal atoms of 0.08
O3 \\sim C14 \\sim C15 \\sim C16 \\sim C17 \\sim C18 \\sim C19: within 1.7A
with sigma of 0.04 and sigma for terminal atoms of 0.08
C27 \\sim C26 \\sim C25 \\sim C24 \\sim C23 \\sim C22 \\sim C21 \\sim C20 \\sim
O4: within 1.7A with sigma of 0.04 and sigma for terminal atoms of 0.08
6. Others
 Fixed Sof: C27(0.25) H27A(0.25) H27B(0.25) H27C(0.25)
7.a Riding coordinates:
 C27(H27A,H27B,H27C)
7.b Aromatic/amide H refined with riding coordinates:
 C7(H7), C3(H3), C6(H6), C22(H22), C9(H9), C4(H4), C16(H16), C10(H10),
 C23(H23), C17(H17)
;
_olex2_submission_special_instructions 'No special instructions were received'

loop_
_space_group_symop_id
_space_group_symop_operation_xyz
1 'x, y, z'
2 '-x, -y, z'
3 '-x, y, -z'
4 'x, -y, -z'
5 'x+1/2, y+1/2, z'
6 '-x+1/2, -y+1/2, z'
7 '-x+1/2, y+1/2, -z'
8 'x+1/2, -y+1/2, -z'
9 '-x, -y, -z'
10 'x, y, -z'
11 'x, -y, z'
12 '-x, y, z'
13 '-x+1/2, -y+1/2, -z'
14 'x+1/2, y+1/2, -z'
15 'x+1/2, -y+1/2, z'
16 '-x+1/2, y+1/2, z'

loop_
_atom_site_label
_atom_site_type_symbol
_atom_site_fract_x
_atom_site_fract_y
_atom_site_fract_z
_atom_site_U_iso_or_equiv
_atom_site_adp_type
_atom_site_occupancy
_atom_site_calc_flag
_atom_site_disorder_assembly
_atom_site_disorder_group
_atom_site_site_symmetry_order
_atom_site_refinement_flags_posn
_atom_site_refinement_flags_adp
_atom_site_refinement_flags_occupancy
Zr1 Zr 0.42485(2) 0.5000 0.58149(3) 0.0282(3) Uani 1 d . . 2 S T P
Zr2 Zr 0.5000 0.42311(2) 0.5000 0.0289(3) Uani 1 d . . 4 S T P
O3 O 0.4514(2) 0.5000 0.6808(2) 0.0404(12) Uani 1 d . . 2 S TU P
O6 O 0.44045(18) 0.61043(12) 0.56432(19) 0.0438(10) Uani 1 d . . 1 . . .
O4 O 0.3331(2) 0.5000 0.5530(3) 0.0453(13) Uani 1 d . . 2 S TU P
O5 O 0.39232(16) 0.56001(12) 0.61708(18) 0.0432(10) Uani 1 d . . 1 . . .
O1 O 0.5000 0.5379(2) 0.5803(4) 0.064(2) Uani 1 d . . 2 S T P
O2 O 0.4258(4) 0.4622(3) 0.5000 0.081(3) Uani 1 d . . 2 S T P
C14 C 0.5000 0.5000 0.7072(5) 0.042(2) Uani 1 d . . 4 S TU P
C20 C 0.3086(5) 0.5000 0.5000 0.049(3) Uani 1 d . . 4 S TU P
C1 C 0.4051(3) 0.59740(19) 0.6051(3) 0.0453(14) Uani 1 d . . 1 . . .
C15 C 0.5000 0.5000 0.7764(6) 0.066(4) Uani 1 d . . 4 DS TU P
C2 C 0.3746(3) 0.6296(2) 0.6430(3) 0.0534(16) Uani 1 d . . 1 . . .
C21 C 0.2445(6) 0.5000 0.5000 0.074(4) Uani 1 d . . 4 DS TU P
C7 C 0.3440(4) 0.6178(2) 0.6961(3) 0.069(2) Uani 1 d . . 1 . . .
H7 H 0.3427 0.5901 0.7076 0.083 Uiso 1 calc . . 1 R . .
C3 C 0.3751(4) 0.6708(2) 0.6258(3) 0.066(2) Uani 1 d . . 1 . . .
H3 H 0.3952 0.6788 0.5905 0.079 Uiso 1 calc . . 1 R . .
C6 C 0.3156(4) 0.6471(2) 0.7317(3) 0.078(3) Uani 1 d . . 1 . . .
H6 H 0.2968 0.6392 0.7678 0.094 Uiso 1 calc . . 1 R . .
C5 C 0.3153(4) 0.6890(2) 0.7132(3) 0.074(2) Uani 1 d . . 1 . . .
C22 C 0.2141(4) 0.5000 0.4463(6) 0.116(5) Uani 1 d . . 2 DS TU P
H22 H 0.2337 0.5000 0.4087 0.140 Uiso 1 calc . . 2 RS T P
C9 C 0.2500 0.7500 0.7176(5) 0.082(4) Uani 1 d . . 2 S T P
H9 H 0.2500 0.7500 0.6744 0.098 Uiso 1 calc . . 2 RS T P
C4 C 0.3463(4) 0.7004(2) 0.6600(4) 0.078(2) Uani 1 d . . 1 . . .
H4 H 0.3475 0.7279 0.6478 0.094 Uiso 1 calc . . 1 R . .
C16 C 0.5506(5) 0.5000 0.8092(5) 0.112(5) Uani 1 d . . 2 DS TU P
H16 H 0.5853 0.5000 0.7877 0.135 Uiso 1 calc . . 2 RS T P
C11 C 0.2500 0.7500 0.8453(5) 0.099(5) Uani 1 d . . 2 S T P
C12 C 0.2500 0.7500 0.9137(6) 0.123(7) Uani 1 d . . 2 S T P
C10 C 0.2811(4) 0.7201(3) 0.8136(3) 0.093(3) Uani 1 d . . 1 . . .
H10 H 0.3012 0.6999 0.8356 0.112 Uiso 1 calc . . 1 R . .
C8 C 0.2826(4) 0.7200(2) 0.7495(3) 0.079(3) Uani 1 d . . 1 . . .
C13 C 0.2500 0.7500 0.9687(6) 0.137(8) Uani 1 d . . 2 S T P
C23 C 0.1550(5) 0.5000 0.4464(6) 0.144(7) Uani 1 d . . 2 DS TU P
H23 H 0.1355 0.5000 0.4087 0.173 Uiso 1 calc . . 2 RS T P
C24 C 0.1245(7) 0.5000 0.5000 0.137(8) Uani 1 d . . 4 DS TU P
C17 C 0.5513(6) 0.5000 0.8722(5) 0.160(7) Uani 1 d . . 2 DS TU P
H17 H 0.5862 0.5000 0.8932 0.192 Uiso 1 calc . . 2 RS T P
C25 C 0.0610(8) 0.5000 0.5000 0.161(10) Uani 1 d . . 4 DS TU P
C18 C 0.5000 0.5000 0.9055(9) 0.176(10) Uani 1 d . . 4 DS TU P
C19 C 0.5000 0.5000 0.9722(10) 0.195(13) Uani 1 d . . 4 S TU P
C26 C 0.0308(7) 0.4638(7) 0.5000 0.256(13) Uani 1 d . . 2 DS TU P
C27 C 0.053(3) 0.4204(12) 0.5000 0.39(3) Uani 0.50 d . . 2 DS TU P
H27A H 0.0396 0.4061 0.5364 0.592 Uiso 0.25 d A -1 1 R . .
H27B H 0.0396 0.4061 0.4636 0.592 Uiso 0.25 d A -1 1 R . .
H27C H 0.0940 0.4214 0.5000 0.592 Uiso 0.50 d A -1 2 RS T P

loop_
_atom_site_aniso_label
_atom_site_aniso_U_11
_atom_site_aniso_U_22
_atom_site_aniso_U_33
_atom_site_aniso_U_23
_atom_site_aniso_U_13
_atom_site_aniso_U_12
Zr1 0.0240(4) 0.0345(4) 0.0260(5) 0.000 0.0025(2) 0.000
Zr2 0.0318(5) 0.0289(5) 0.0259(6) 0.000 0.000 0.000
O3 0.040(3) 0.050(3) 0.031(3) 0.000 0.001(2) 0.000
O6 0.052(2) 0.040(2) 0.039(2) -0.0014(17) 0.0048(19) 0.0108(18)
O4 0.029(3) 0.058(3) 0.049(3) 0.000 -0.001(2) 0.000
O5 0.043(2) 0.043(2) 0.043(2) -0.0004(17) 0.0057(18) 0.0092(18)
O1 0.028(3) 0.058(4) 0.107(6) 0.045(4) 0.000 0.000
O2 0.119(7) 0.095(6) 0.027(4) 0.000 0.000 0.070(5)
C14 0.048(6) 0.049(6) 0.027(5) 0.000 0.000 0.000
C20 0.029(5) 0.064(7) 0.052(7) 0.000 0.000 0.000
C1 0.048(3) 0.051(4) 0.037(3) -0.001(3) -0.002(3) 0.019(3)
C15 0.060(7) 0.112(11) 0.026(5) 0.000 0.000 0.000
C2 0.066(4) 0.054(4) 0.040(4) 0.002(3) 0.007(3) 0.025(3)
C21 0.030(5) 0.130(13) 0.062(8) 0.000 0.000 0.000
C7 0.099(6) 0.059(4) 0.050(4) 0.007(3) 0.016(4) 0.043(4)
C3 0.090(5) 0.056(4) 0.050(4) 0.004(3) 0.017(4) 0.026(4)
C6 0.116(7) 0.079(5) 0.040(4) 0.008(3) 0.018(4) 0.052(5)
C5 0.116(6) 0.072(5) 0.034(4) 0.001(3) 0.001(4) 0.055(5)
C22 0.033(5) 0.245(16) 0.072(8) 0.000 -0.001(4) 0.000
C9 0.131(10) 0.079(7) 0.036(6) 0.000 0.000 0.061(7)
C4 0.124(7) 0.054(4) 0.056(5) 0.005(3) 0.013(4) 0.044(4)
C16 0.065(6) 0.239(16) 0.032(5) 0.000 0.000(4) 0.000
C11 0.160(13) 0.102(9) 0.036(6) 0.000 0.000 0.081(9)
C12 0.202(18) 0.116(11) 0.051(9) 0.000 0.000 0.115(13)
C10 0.153(9) 0.088(6) 0.038(5) 0.004(4) 0.004(4) 0.083(6)
C8 0.120(7) 0.076(5) 0.040(4) 0.003(3) -0.002(4) 0.062(5)
C13 0.25(2) 0.132(12) 0.031(6) 0.000 0.000 0.136(13)
C23 0.036(5) 0.31(2) 0.085(9) 0.000 -0.014(5) 0.000
C24 0.024(6) 0.28(2) 0.105(12) 0.000 0.000 0.000
C17 0.079(8) 0.37(2) 0.032(6) 0.000 -0.014(5) 0.000
C25 0.021(7) 0.25(2) 0.21(2) 0.000 0.000 0.000
C18 0.097(11) 0.41(3) 0.026(7) 0.000 0.000 0.000
C19 0.130(18) 0.42(4) 0.030(8) 0.000 0.000 0.000
C26 0.042(9) 0.24(2) 0.48(3) 0.000 0.000 0.005(9)
C27 0.18(5) 0.24(2) 0.76(8) 0.000 0.000 0.03(3)

loop_
_atom_type_symbol
_atom_type_description
_atom_type_scat_dispersion_real
_atom_type_scat_dispersion_imag
_atom_type_scat_source
C C 0.0015 0.0009 'International Tables Vol C Tables 4.2.6.8 and 6.1.1.4'
H H 0.0000 0.0000 'International Tables Vol C Tables 4.2.6.8 and 6.1.1.4'
O O 0.0056 0.0036 'International Tables Vol C Tables 4.2.6.8 and 6.1.1.4'
Zr Zr -0.5364 2.6141 'International Tables Vol C Tables 4.2.6.8 and 6.1.1.4'

loop_
_geom_angle_atom_site_label_1
_geom_angle_atom_site_label_2
_geom_angle_atom_site_label_3
_geom_angle
_geom_angle_site_symmetry_1
_geom_angle_site_symmetry_3
Zr1 Zr1 Zr1 90.0 2_665 10_556
Zr1 Zr1 Zr2 60.125(10) 2_665 9_666
Zr1 Zr1 Zr2 60.125(10) 2_665 .
Zr2 Zr1 Zr1 59.983(10) 9_666 10_556
Zr2 Zr1 Zr1 59.983(10) . 10_556
Zr2 Zr1 Zr2 90.19(2) 9_666 .
O3 Zr1 Zr1 73.88(14) . 2_665
O3 Zr1 Zr1 163.88(14) . 10_556
O3 Zr1 Zr2 110.01(9) . .
O3 Zr1 Zr2 110.01(9) . 9_666
O4 Zr1 Zr1 163.93(15) . 2_665
O4 Zr1 Zr1 73.93(15) . 10_556
O4 Zr1 Zr2 109.88(10) . 9_666
O4 Zr1 Zr2 109.88(10) . .
O4 Zr1 O3 122.2(2) . .
O5 Zr1 Zr1 110.21(10) 11_565 10_556
O5 Zr1 Zr1 110.21(10) . 10_556
O5 Zr1 Zr1 109.94(10) . 2_665
O5 Zr1 Zr1 109.94(10) 11_565 2_665
O5 Zr1 Zr2 73.95(10) . 9_666
O5 Zr1 Zr2 164.13(10) . .
O5 Zr1 Zr2 73.95(10) 11_565 .
O5 Zr1 Zr2 164.13(10) 11_565 9_666
O5 Zr1 O3 76.28(12) . .
O5 Zr1 O3 76.28(12) 11_565 .
O5 Zr1 O4 76.59(13) . .
O5 Zr1 O4 76.59(13) 11_565 .
O5 Zr1 O5 121.9(2) . 11_565
O1 Zr1 Zr1 89.3(2) 2_665 10_556
O1 Zr1 Zr1 35.03(15) 2_665 2_665
O1 Zr1 Zr1 89.3(2) . 10_556
O1 Zr1 Zr1 35.03(15) . 2_665
O1 Zr1 Zr2 89.6(2) . .
O1 Zr1 Zr2 34.88(17) 2_665 .
O1 Zr1 Zr2 89.6(2) 2_665 9_666
O1 Zr1 Zr2 34.88(17) . 9_666
O1 Zr1 O3 77.5(2) 2_665 .
O1 Zr1 O3 77.5(2) . .
O1 Zr1 O4 141.58(15) 2_665 .
O1 Zr1 O4 141.58(15) . .
O1 Zr1 O5 77.4(2) 2_665 11_565
O1 Zr1 O5 77.4(2) . .
O1 Zr1 O5 141.73(17) . 11_565
O1 Zr1 O5 141.73(17) 2_665 .
O1 Zr1 O1 70.0(3) . 2_665
O1 Zr1 O2 69.7(2) 2_665 .
O1 Zr1 O2 108.0(3) . .
O1 Zr1 O2 69.7(2) . 11_565
O1 Zr1 O2 108.0(3) 2_665 11_565
O2 Zr1 Zr1 34.83(18) . 10_556
O2 Zr1 Zr1 89.4(2) . 2_665
O2 Zr1 Zr1 34.83(18) 11_565 10_556
O2 Zr1 Zr1 89.4(2) 11_565 2_665
O2 Zr1 Zr2 89.3(2) . 9_666
O2 Zr1 Zr2 89.3(2) 11_565 .
O2 Zr1 Zr2 34.88(17) 11_565 9_666
O2 Zr1 Zr2 34.88(17) . .
O2 Zr1 O3 141.78(16) 11_565 .
O2 Zr1 O3 141.78(16) . .
O2 Zr1 O4 77.5(2) 11_565 .
O2 Zr1 O4 77.5(2) . .
O2 Zr1 O5 77.8(2) 11_565 .
O2 Zr1 O5 77.8(2) . 11_565
O2 Zr1 O5 141.86(18) 11_565 11_565
O2 Zr1 O5 141.86(18) . .
O2 Zr1 O2 69.6(4) 11_565 .
Zr1 Zr2 Zr1 89.81(2) 2_665 10_556
Zr1 Zr2 Zr1 60.03(2) 10_556 .
Zr1 Zr2 Zr1 89.81(2) 9_666 .
Zr1 Zr2 Zr1 59.75(2) 9_666 10_556
Zr1 Zr2 Zr1 60.03(2) 2_665 9_666
Zr1 Zr2 Zr1 59.75(2) 2_665 .
O6 Zr2 Zr1 109.97(10) 4_566 9_666
O6 Zr2 Zr1 163.87(11) 9_666 .
O6 Zr2 Zr1 109.97(10) 11_565 2_665
O6 Zr2 Zr1 74.05(11) 2_665 2_665
O6 Zr2 Zr1 110.14(11) 4_566 .
O6 Zr2 Zr1 74.05(11) 11_565 .
O6 Zr2 Zr1 74.05(11) 9_666 9_666
O6 Zr2 Zr1 163.87(11) 4_566 2_665
O6 Zr2 Zr1 109.97(10) 2_665 .
O6 Zr2 Zr1 74.05(11) 4_566 10_556
O6 Zr2 Zr1 110.14(11) 9_666 2_665
O6 Zr2 Zr1 110.14(11) 11_565 10_556
O6 Zr2 Zr1 109.97(10) 9_666 10_556
O6 Zr2 Zr1 163.87(11) 2_665 10_556
O6 Zr2 Zr1 110.14(11) 2_665 9_666
O6 Zr2 Zr1 163.87(11) 11_565 9_666
O6 Zr2 O6 122.1(2) 9_666 11_565
O6 Zr2 O6 122.1(2) 2_665 4_566
O6 Zr2 O6 76.5(2) 9_666 2_665
O6 Zr2 O6 76.4(2) 2_665 11_565
O6 Zr2 O6 76.5(2) 4_566 11_565
O6 Zr2 O6 76.4(2) 9_666 4_566
O1 Zr2 Zr1 89.3(2) 9_666 .
O1 Zr2 Zr1 34.78(11) 2_665 2_665
O1 Zr2 Zr1 34.78(11) 2_665 .
O1 Zr2 Zr1 34.78(11) 9_666 10_556
O1 Zr2 Zr1 89.3(2) 9_666 2_665
O1 Zr2 Zr1 34.78(11) 9_666 9_666
O1 Zr2 Zr1 89.3(2) 2_665 9_666
O1 Zr2 Zr1 89.3(2) 2_665 10_556
O1 Zr2 O6 77.6(2) 2_665 11_565
O1 Zr2 O6 141.74(11) 2_665 4_566
O1 Zr2 O6 141.74(11) 9_666 2_665
O1 Zr2 O6 141.74(11) 9_666 11_565
O1 Zr2 O6 141.74(11) 2_665 9_666
O1 Zr2 O6 77.6(2) 9_666 9_666
O1 Zr2 O6 77.6(2) 9_666 4_566
O1 Zr2 O6 77.6(2) 2_665 2_665
O1 Zr2 O1 107.9(4) 9_666 2_665
O2 Zr2 Zr1 34.88(13) 3_656 9_666
O2 Zr2 Zr1 89.0(2) 3_656 10_556
O2 Zr2 Zr1 34.88(13) . 10_556
O2 Zr2 Zr1 89.0(2) . 9_666
O2 Zr2 Zr1 89.0(2) . 2_665
O2 Zr2 Zr1 34.88(13) 3_656 2_665
O2 Zr2 Zr1 89.0(2) 3_656 .
O2 Zr2 Zr1 34.88(13) . .
O2 Zr2 O6 141.74(11) 3_656 11_565
O2 Zr2 O6 77.7(2) . 11_565
O2 Zr2 O6 141.74(11) . 2_665
O2 Zr2 O6 77.7(2) 3_656 2_665
O2 Zr2 O6 141.74(11) . 9_666
O2 Zr2 O6 141.74(11) 3_656 4_566
O2 Zr2 O6 77.7(2) . 4_566
O2 Zr2 O6 77.7(2) 3_656 9_666
O2 Zr2 O1 69.63(17) . 9_666
O2 Zr2 O1 69.63(17) 3_656 2_665
O2 Zr2 O1 69.63(17) . 2_665
O2 Zr2 O1 69.63(17) 3_656 9_666
O2 Zr2 O2 107.5(5) 3_656 .
C14 O3 Zr1 132.8(6) . .
C1 O6 Zr2 131.7(4) . 9_666
C20 O4 Zr1 132.7(6) . .
C1 O5 Zr1 133.0(4) . .
Zr1 O1 Zr1 109.9(3) . 2_665
Zr1 O1 Zr2 110.3(2) . 9_666
Zr1 O1 Zr2 110.3(2) 2_665 9_666
Zr1 O2 Zr1 110.3(4) 10_556 .
Zr1 O2 Zr2 110.2(3) . .
Zr1 O2 Zr2 110.2(3) 10_556 .
O3 C14 O3 126.6(11) 2_665 .
O3 C14 C15 116.7(5) 2_665 .
O3 C14 C15 116.7(5) . .
O4 C20 O4 126.8(10) 10_556 .
O4 C20 C21 116.6(5) 10_556 .
O4 C20 C21 116.6(5) . .
O6 C1 C2 116.8(6) . .
O5 C1 O6 127.2(5) . .
O5 C1 C2 116.0(6) . .
C16 C15 C14 120.9(7) . .
C16 C15 C14 120.9(7) 2_665 .
C16 C15 C16 118.1(14) . 2_665
C7 C2 C1 119.7(6) . .
C3 C2 C1 121.2(6) . .
C3 C2 C7 119.0(6) . .
C22 C21 C20 121.4(7) . .
C22 C21 C20 121.4(7) 10_556 .
C22 C21 C22 117.2(14) . 10_556
C2 C7 H7 119.8 . .
C6 C7 C2 120.5(7) . .
C6 C7 H7 119.8 . .
C2 C3 H3 119.3 . .
C4 C3 C2 121.3(7) . .
C4 C3 H3 119.3 . .
C7 C6 H6 119.9 . .
C7 C6 C5 120.2(7) . .
C5 C6 H6 119.9 . .
C6 C5 C8 120.2(7) . .
C4 C5 C6 118.5(6) . .
C4 C5 C8 121.3(7) . .
C21 C22 H22 119.3 . .
C21 C22 C23 121.4(12) . .
C23 C22 H22 119.3 . .
C8 C9 H9 119.2 . .
C8 C9 H9 119.2 6_565 .
C8 C9 C8 121.6(10) 6_565 .
C3 C4 C5 120.3(7) . .
C3 C4 H4 119.8 . .
C5 C4 H4 119.8 . .
C15 C16 H16 119.2 . .
C17 C16 C15 121.6(12) . .
C17 C16 H16 119.2 . .
C10 C11 C12 119.5(5) 6_565 .
C10 C11 C12 119.5(5) . .
C10 C11 C10 121.1(11) 6_565 .
C13 C12 C11 180.000(8) . .
C11 C10 H10 119.8 . .
C8 C10 C11 120.3(7) . .
C8 C10 H10 119.8 . .
C9 C8 C5 118.9(7) . .
C10 C8 C5 122.8(6) . .
C10 C8 C9 118.3(7) . .
C12 C13 C13 180.000(9) . 13_567
C22 C23 H23 119.2 . .
C24 C23 C22 121.6(13) . .
C24 C23 H23 119.2 . .
C23 C24 C23 116.8(16) . 10_556
C23 C24 C25 121.6(8) 10_556 .
C23 C24 C25 121.6(8) . .
C16 C17 H17 119.9 . .
C16 C17 C18 120.3(14) . .
C18 C17 H17 119.9 . .
C26 C25 C24 121.0(11) 11_565 .
C26 C25 C24 121.0(11) . .
C26 C25 C26 118(2) 11_565 .
C17 C18 C17 118.1(18) 2_665 .
C17 C18 C19 121.0(9) . .
C17 C18 C19 121.0(9) 2_665 .
C19 C19 C18 180.000(11) 9_667 .
C25 C26 C26 121.0(11) . 3_556
C25 C26 C27 129(3) . .
C26 C26 C27 110(3) 3_556 .
C26 C27 H27A 110.1 . .
C26 C27 H27B 110.1 . .
C26 C27 H27C 108.1 . .
H27A C27 H27B 109.4 . .
H27A C27 H27C 109.5 . .
H27B C27 H27C 109.5 . .

loop_
_geom_bond_atom_site_label_1
_geom_bond_atom_site_label_2
_geom_bond_distance
_geom_bond_site_symmetry_2
Zr1 Zr1 3.4968(11) 2_665
Zr1 Zr1 3.5118(12) 10_556
Zr1 Zr2 3.5100(7) .
Zr1 Zr2 3.5100(7) 9_666
Zr1 O3 2.228(5) .
Zr1 O4 2.221(5) .
Zr1 O5 2.219(4) .
Zr1 O5 2.219(4) 11_565
Zr1 O1 2.135(4) .
Zr1 O1 2.135(4) 2_665
Zr1 O2 2.139(5) .
Zr1 O2 2.139(5) 11_565
Zr2 Zr1 3.5100(7) 9_666
Zr2 Zr1 3.5100(7) 10_556
Zr2 Zr1 3.5100(7) 2_665
Zr2 O6 2.240(4) 9_666
Zr2 O6 2.240(4) 11_565
Zr2 O6 2.240(4) 2_665
Zr2 O6 2.240(4) 4_566
Zr2 O1 2.141(6) 2_665
Zr2 O1 2.141(6) 9_666
Zr2 O2 2.139(6) .
Zr2 O2 2.139(6) 3_656
O3 C14 1.265(7) .
O6 Zr2 2.240(4) 9_666
O6 C1 1.275(8) .
O4 C20 1.276(8) .
O5 C1 1.271(8) .
O1 Zr1 2.135(4) 2_665
O1 Zr2 2.141(6) 9_666
O2 Zr1 2.139(5) 10_556
C14 O3 1.265(7) 2_665
C14 C15 1.492(17) .
C20 O4 1.276(8) 10_556
C20 C21 1.491(17) .
C1 C2 1.501(8) .
C15 C16 1.373(12) .
C15 C16 1.373(11) 2_665
C2 C7 1.400(10) .
C2 C3 1.383(10) .
C21 C22 1.355(12) 10_556
C21 C22 1.355(12) .
C7 H7 0.9300 .
C7 C6 1.386(9) .
C3 H3 0.9300 .
C3 C4 1.380(10) .
C6 H6 0.9300 .
C6 C5 1.412(10) .
C5 C4 1.403(11) .
C5 C8 1.481(9) .
C22 H22 0.9300 .
C22 C23 1.376(12) .
C9 H9 0.9300 .
C9 C8 1.410(8) 6_565
C9 C8 1.410(8) .
C4 H4 0.9300 .
C16 H16 0.9300 .
C16 C17 1.357(13) .
C11 C12 1.473(16) .
C11 C10 1.389(9) .
C11 C10 1.389(9) 6_565
C12 C13 1.185(16) .
C10 H10 0.9300 .
C10 C8 1.381(10) .
C13 C13 1.35(2) 13_567
C23 H23 0.9300 .
C23 C24 1.356(13) .
C24 C23 1.356(13) 10_556
C24 C25 1.48(2) .
C17 H17 0.9300 .
C17 C18 1.393(13) .
C25 C26 1.363(17) .
C25 C26 1.363(17) 11_565
C18 C17 1.393(13) 2_665
C18 C19 1.44(3) .
C19 C19 1.20(4) 9_667
C26 C26 1.43(3) 3_556
C26 C27 1.49(2) .
C27 H27A 0.9603 .
C27 H27B 0.9603 .
C27 H27C 0.9599 .
